data_4034786
loop_
_publ_author_name
'Carroll, Anthony W.'
'Savaspun, Kongdech'
'Willis, Anthony C.'
'Hoshino, Masako'
'Kato, Atsushi'
'Pyne, Stephen G.'

_publ_section_title
;
 Total Synthesis of Natural Hyacinthacine C<sub>5</sub> and Six Related
 Hyacinthacine C<sub>5</sub> Epimers.
;
_journal_issue 10
_journal_name_full 'The Journal of organic chemistry'
_journal_page_first 5558
_journal_page_last 5576
_journal_paper_doi 10.1021/acs.joc.8b00585
_journal_volume 83
_journal_year 2018
_chemical_absolute_configuration ad
_chemical_compound_source ' from U of Wollongong '
_chemical_formula_moiety 'C24 H29 N O7, 0.553(H2 O)'
_chemical_formula_sum 'C24 H30.11 N O7.55'
_chemical_formula_weight 453.46
_space_group_IT_number 19
_space_group_name_Hall 'P 2ac 2ab'
_space_group_name_H-M_alt 'P 21 21 21'
_symmetry_cell_setting orthorhombic
_symmetry_space_group_name_Hall 'P 2ac 2ab'
_symmetry_space_group_name_H-M 'P 21 21 21'
_atom_sites_solution_hydrogens difmap
_atom_sites_solution_primary direct
_audit_creation_date 16-03-17
_audit_creation_method CRYSTALS_ver_14.40
_audit_update_record
;
2016-03-18 - Report on C24 H30.10 N O7.55 
             by Anthony C. Willis
       for   Steve Pyne and Anthony Carroll

2016-03-18 - details of refinement in _refine_special_details below

2016-03-18 - passes checkcif tests with minor warnings 
 
;
_cell_angle_alpha 90
_cell_angle_beta 90
_cell_angle_gamma 90
_cell_formula_units_Z 4
_cell_length_a 5.8947(1)
_cell_length_b 11.9409(1)
_cell_length_c 32.5277(4)
_cell_measurement_reflns_used 15624
_cell_measurement_temperature 150
_cell_measurement_theta_max 72
_cell_measurement_theta_min 5
_cell_volume 2289.56(5)
_computing_cell_refinement 'CrysAlisPro (Agilent Technologies, 2015)'
_computing_data_collection
;
CrysAlisPro, Agilent Technologies,
Version 1.171.37.35h (release 09-02-2015 CrysAlis171 .NET)
(compiled Feb 9 2015,16:26:32)
;
_computing_data_reduction 'CrysAlisPro (Agilent Technologies, 2015)'
_computing_molecular_graphics 'PLATON (Spek, 2008)'
_computing_publication_material 'CRYSTALS (Betteridge et al., 2003)'
_computing_structure_refinement 'CRYSTALS (Betteridge et al., 2003)'
_computing_structure_solution 'SIR92 (Altomare et al., 1994)'
_diffrn_ambient_temperature 150
_diffrn_measured_fraction_theta_full 0.998
_diffrn_measured_fraction_theta_max 0.998
_diffrn_measurement_device Area
_diffrn_measurement_device_type 'SuperNova, Dual, Cu at zero, EosS2'
_diffrn_measurement_method \w
_diffrn_radiation_monochromator mirror
_diffrn_radiation_source 'Supernova (Cu) X-ray Source'
_diffrn_radiation_type 'Cu K\a'
_diffrn_radiation_wavelength 1.54184
_diffrn_reflns_av_R_equivalents 0.055
_diffrn_reflns_limit_h_max 6
_diffrn_reflns_limit_h_min -7
_diffrn_reflns_limit_k_max 13
_diffrn_reflns_limit_k_min -14
_diffrn_reflns_limit_l_max 40
_diffrn_reflns_limit_l_min -39
_diffrn_reflns_number 36015
_diffrn_reflns_theta_full 72.502
_diffrn_reflns_theta_max 72.502
_diffrn_reflns_theta_min 3.944
_diffrn_standards_number 0
_exptl_absorpt_coefficient_mu 0.812
_exptl_absorpt_correction_T_max 0.94
_exptl_absorpt_correction_T_min 0.81
_exptl_absorpt_correction_type multi-scan
_exptl_absorpt_process_details
;
CrysAlisPro, Agilent Technologies,
Version 1.171.37.35h (release 09-02-2015 CrysAlis171 .NET)
(compiled Feb 9 2015,16:26:32)
Empirical absorption correction using spherical harmonics,
 implemented in SCALE3 ABSPACK scaling algorithm.
;
_exptl_crystal_colour colourless
_exptl_crystal_density_diffrn 1.315
_exptl_crystal_density_method 'not measured'
_exptl_crystal_description block
_exptl_crystal_F_000 966.109
_exptl_crystal_size_max 0.338
_exptl_crystal_size_mid 0.085
_exptl_crystal_size_min 0.074
_refine_diff_density_max 0.14
_refine_diff_density_min -0.15
_refine_ls_abs_structure_details 'Flack (1983), 1893 Friedel-pairs'
_refine_ls_abs_structure_Flack 0.01(11)
_refine_ls_extinction_method None
_refine_ls_goodness_of_fit_ref 1.0012
_refine_ls_hydrogen_treatment mixed
_refine_ls_matrix_type full
_refine_ls_number_parameters 364
_refine_ls_number_reflns 4539
_refine_ls_number_restraints 88
_refine_ls_R_factor_all 0.0297
_refine_ls_R_factor_gt 0.0286
_refine_ls_shift/su_max 0.0058214
_refine_ls_shift/su_mean 0.0004725
_refine_ls_structure_factor_coef Fsqd
_refine_ls_weighting_details
;
 Method= Modified Sheldrick 
 w=1/[\s^2^(F^2^) + ( 0.04P)^2^ + 0.33P] 
 ,where P=(max(Fo^2^,0) + 2Fc^2^)/3 
;
_refine_ls_weighting_scheme calc
_refine_ls_wR_factor_all 0.0730
_refine_ls_wR_factor_gt 0.0721
_refine_ls_wR_factor_ref 0.0730
_reflns_limit_h_max 7
_reflns_limit_h_min -7
_reflns_limit_k_max 14
_reflns_limit_k_min 0
_reflns_limit_l_max 40
_reflns_limit_l_min 0
_reflns_number_gt 4398
_reflns_number_total 4539
_reflns_threshold_expression I>2.0\s(I)
_oxford_diffrn_Wilson_B_factor 2.83
_oxford_diffrn_Wilson_scale 0.02
_oxford_refine_ls_r_factor_ref 0.0297
_oxford_refine_ls_scale 6.69(11)
_oxford_reflns_number_all 4539
_oxford_reflns_threshold_expression_ref I>-10.0\s(I)
_oxford_structure_analysis_title 'Z:\pyn1605SN\Tony_pyn1605SN_data At 17:25 on'
_cod_data_source_file jo8b00585_si_003.cif
_cod_data_source_block pyn1605SN
_cod_original_sg_symbol_H-M 'P 21 21 21 '
_cod_database_code 4034786

loop_
_symmetry_equiv_pos_as_xyz
x,y,z
x+1/2,-y+1/2,-z
-x,y+1/2,-z+1/2
-x+1/2,-y,z+1/2

loop_
_atom_site_label
_atom_site_type_symbol
_atom_site_fract_x
_atom_site_fract_y
_atom_site_fract_z
_atom_site_U_iso_or_equiv
_atom_site_occupancy
_atom_site_adp_type
_atom_site_refinement_flags_posn
_atom_site_refinement_flags_adp
_atom_site_refinement_flags_occupancy
O1 O 0.18592(17) 0.30517(7) 0.25914(3) 0.0310 1.0000 Uani . . .
O2 O 0.13783(19) 0.21238(8) 0.18082(3) 0.0358 1.0000 Uani . . .
O3 O 0.0277(2) 0.60767(8) 0.22165(3) 0.0406 1.0000 Uani . . .
O4 O 0.30384(16) 0.57084(7) 0.26745(3) 0.0279 1.0000 Uani . . .
O5 O 0.91793(16) 0.43744(10) 0.30875(4) 0.0431 1.0000 Uani . . .
O6 O 0.5508(2) 0.26136(8) 0.37044(3) 0.0414 1.0000 Uani . . .
O7 O 0.54092(14) 0.53887(7) 0.34124(3) 0.0285 1.0000 Uani . . .
O8 O 0.2162(5) 0.1015(3) 0.35057(9) 0.0872 0.553(5) Uani . . P
N1 N 0.3196(2) 0.48506(8) 0.20678(3) 0.0296 1.0000 Uani . . .
C1 C 0.4826(2) 0.42219(10) 0.23194(4) 0.0275 1.0000 Uani . . .
C2 C 0.3777(2) 0.30579(9) 0.23269(4) 0.0264 1.0000 Uani . . .
C3 C 0.3030(2) 0.29538(10) 0.18748(4) 0.0295 1.0000 Uani . . .
C4 C 0.2044(3) 0.41136(10) 0.17693(4) 0.0329 1.0000 Uani . . .
C5 C 0.2011(2) 0.55756(9) 0.23064(4) 0.0288 1.0000 Uani . . .
C6 C 0.5038(2) 0.49853(10) 0.26988(4) 0.0271 1.0000 Uani . . .
C7 C 0.2493(5) 0.44774(13) 0.13287(4) 0.0613 1.0000 Uani . . .
C8 C 0.51497(19) 0.44820(9) 0.31279(4) 0.0247 1.0000 Uani . . .
C9 C 0.7215(2) 0.37226(10) 0.31751(4) 0.0295 1.0000 Uani . . .
C10 C 0.7453(2) 0.32616(12) 0.36071(5) 0.0360 1.0000 Uani . . .
C11 C 0.5578(4) 0.21871(13) 0.41159(5) 0.0513 1.0000 Uani . . .
C12 C 0.5015(3) 0.30628(11) 0.44348(4) 0.0371 1.0000 Uani . . .
C13 C 0.6535(2) 0.33146(12) 0.47453(5) 0.0379 1.0000 Uani . . .
C14 C 0.5992(3) 0.41058(13) 0.50418(5) 0.0417 1.0000 Uani . . .
C15 C 0.3931(3) 0.46557(13) 0.50289(5) 0.0427 1.0000 Uani . . .
C16 C 0.2406(3) 0.44060(13) 0.47215(6) 0.0452 1.0000 Uani . . .
C17 C 0.2933(3) 0.36084(13) 0.44268(5) 0.0431 1.0000 Uani . . .
C18 C 0.3362(2) 0.57035(11) 0.36188(4) 0.0317 1.0000 Uani D . .
C19 C 0.4024(11) 0.6480(5) 0.39624(17) 0.0263 0.599(7) Uani D U P
C20 C 0.6136(9) 0.6437(4) 0.41470(16) 0.0336 0.599(7) Uani D U P
C21 C 0.6626(9) 0.7155(4) 0.44694(16) 0.0435 0.599(7) Uani D U P
C22 C 0.5015(9) 0.7896(4) 0.46070(16) 0.0499 0.599(7) Uani D U P
C23 C 0.2917(7) 0.7938(3) 0.44235(12) 0.0523 0.599(7) Uani D U P
C24 C 0.2431(8) 0.7239(3) 0.40978(12) 0.0402 0.599(7) Uani D U P
C119 C 0.3751(15) 0.6617(6) 0.3936(2) 0.0263 0.401(7) Uani D U P
C120 C 0.5527(14) 0.6541(7) 0.4219(2) 0.0430 0.401(7) Uani D U P
C121 C 0.5873(12) 0.7391(7) 0.4508(2) 0.0424 0.401(7) Uani D U P
C122 C 0.4457(11) 0.8297(6) 0.4524(2) 0.0455 0.401(7) Uani D U P
C123 C 0.2697(8) 0.8368(5) 0.4249(2) 0.0518 0.401(7) Uani D U P
C124 C 0.2325(9) 0.7535(5) 0.39549(19) 0.0367 0.401(7) Uani D U P
H1 H 0.120(4) 0.2442(18) 0.2581(6) 0.0486 1.0000 Uiso . . .
H2 H 0.210(4) 0.1479(18) 0.1766(6) 0.0552 1.0000 Uiso . . .
H5 H 1.005(4) 0.4009(19) 0.2928(7) 0.0656 1.0000 Uiso . . .
H8 H 0.3089 0.1532 0.3528 0.1304 0.553 Uiso R . .
H9 H 0.1540 0.1047 0.3278 0.1306 0.553 Uiso R . .
H11 H 0.6302 0.4199 0.2179 0.0345 1.0000 Uiso R . .
H21 H 0.4860 0.2455 0.2399 0.0316 1.0000 Uiso R . .
H31 H 0.4367 0.2821 0.1706 0.0355 1.0000 Uiso R . .
H41 H 0.0393 0.4114 0.1829 0.0377 1.0000 Uiso R . .
H61 H 0.6333 0.5486 0.2663 0.0325 1.0000 Uiso R . .
H71 H 0.1902 0.3916 0.1144 0.0899 1.0000 Uiso R . .
H72 H 0.1711 0.5173 0.1276 0.0894 1.0000 Uiso R . .
H73 H 0.4136 0.4567 0.1283 0.0916 1.0000 Uiso R . .
H81 H 0.3784 0.4048 0.3191 0.0276 1.0000 Uiso R . .
H91 H 0.7040 0.3088 0.2980 0.0349 1.0000 Uiso R . .
H101 H 0.8856 0.2777 0.3630 0.0427 1.0000 Uiso R . .
H102 H 0.7635 0.3899 0.3810 0.0408 1.0000 Uiso R . .
H111 H 0.7056 0.1830 0.4157 0.0634 1.0000 Uiso R . .
H112 H 0.4388 0.1607 0.4121 0.0627 1.0000 Uiso R . .
H131 H 0.7953 0.2938 0.4752 0.0452 1.0000 Uiso R . .
H141 H 0.7031 0.4257 0.5258 0.0522 1.0000 Uiso R . .
H151 H 0.3583 0.5205 0.5235 0.0517 1.0000 Uiso R . .
H161 H 0.1006 0.4777 0.4710 0.0544 1.0000 Uiso R . .
H171 H 0.1937 0.3432 0.4212 0.0518 1.0000 Uiso R . .
H181 H 0.2728 0.5031 0.3744 0.0475 1.0000 Uiso R . .
H182 H 0.2302 0.6019 0.3423 0.0462 1.0000 Uiso R . .
H201 H 0.7242 0.5919 0.4053 0.0401 0.599 Uiso R . .
H211 H 0.8078 0.7134 0.4596 0.0522 0.599 Uiso R . .
H221 H 0.5353 0.8384 0.4829 0.0594 0.599 Uiso R . .
H231 H 0.1801 0.8446 0.4522 0.0624 0.599 Uiso R . .
H241 H 0.0994 0.7281 0.3966 0.0481 0.599 Uiso R . .
H1201 H 0.6510 0.5911 0.4214 0.0515 0.401 Uiso R . .
H1211 H 0.7102 0.7336 0.4696 0.0512 0.401 Uiso R . .
H1221 H 0.4689 0.8871 0.4722 0.0545 0.401 Uiso R . .
H1231 H 0.1707 0.8994 0.4260 0.0625 0.401 Uiso R . .
H1241 H 0.1092 0.7601 0.3768 0.0441 0.401 Uiso R . .

loop_
_atom_site_aniso_label
_atom_site_aniso_U_11
_atom_site_aniso_U_22
_atom_site_aniso_U_33
_atom_site_aniso_U_23
_atom_site_aniso_U_13
_atom_site_aniso_U_12
O1 0.0425(5) 0.0213(4) 0.0293(4) -0.0030(3) 0.0090(4) -0.0127(4)
O2 0.0509(6) 0.0158(4) 0.0406(5) -0.0044(4) -0.0046(4) 0.0007(4)
O3 0.0660(7) 0.0253(4) 0.0304(5) -0.0018(4) -0.0015(5) 0.0178(5)
O4 0.0367(4) 0.0174(4) 0.0296(4) -0.0053(3) 0.0049(4) 0.0023(3)
O5 0.0216(4) 0.0446(6) 0.0631(7) -0.0131(5) 0.0107(4) -0.0079(4)
O6 0.0519(6) 0.0320(5) 0.0404(5) 0.0004(4) -0.0006(5) -0.0103(5)
O7 0.0236(4) 0.0241(4) 0.0378(5) -0.0118(3) 0.0045(4) -0.0053(3)
O8 0.0686(18) 0.109(3) 0.084(2) 0.0493(18) -0.0422(15) -0.0472(17)
N1 0.0478(6) 0.0156(4) 0.0253(5) -0.0007(4) 0.0112(5) -0.0018(4)
C1 0.0289(6) 0.0201(5) 0.0335(6) -0.0045(5) 0.0127(5) -0.0023(5)
C2 0.0329(6) 0.0131(5) 0.0334(6) -0.0035(4) 0.0051(5) 0.0033(4)
C3 0.0400(6) 0.0181(5) 0.0303(6) -0.0051(4) 0.0090(5) 0.0021(5)
C4 0.0596(8) 0.0160(5) 0.0231(5) -0.0015(4) 0.0053(6) 0.0007(5)
C5 0.0478(7) 0.0133(5) 0.0252(5) 0.0007(4) 0.0079(5) 0.0011(5)
C6 0.0270(6) 0.0176(5) 0.0366(6) -0.0054(5) 0.0091(5) -0.0051(5)
C7 0.1295(19) 0.0290(7) 0.0254(6) 0.0014(5) 0.0100(9) -0.0109(10)
C8 0.0216(5) 0.0191(5) 0.0335(6) -0.0072(5) 0.0040(4) -0.0048(4)
C9 0.0215(5) 0.0257(6) 0.0412(7) -0.0089(5) 0.0030(5) -0.0027(5)
C10 0.0302(6) 0.0324(6) 0.0453(7) -0.0055(5) -0.0043(6) 0.0006(5)
C11 0.0849(13) 0.0269(7) 0.0420(8) 0.0018(6) 0.0055(8) 0.0020(8)
C12 0.0491(8) 0.0239(6) 0.0382(7) 0.0042(5) 0.0026(6) 0.0000(6)
C13 0.0333(7) 0.0334(7) 0.0470(8) 0.0054(6) 0.0013(6) 0.0052(6)
C14 0.0416(8) 0.0390(8) 0.0445(8) -0.0022(6) -0.0047(6) -0.0033(6)
C15 0.0452(8) 0.0309(7) 0.0521(8) -0.0058(6) 0.0069(7) -0.0005(6)
C16 0.0323(7) 0.0354(7) 0.0680(10) 0.0000(7) 0.0020(7) 0.0040(6)
C17 0.0414(8) 0.0344(7) 0.0534(9) 0.0019(6) -0.0098(7) -0.0052(6)
C18 0.0266(6) 0.0311(6) 0.0374(6) -0.0128(5) 0.0042(5) -0.0012(5)
C19 0.034(2) 0.0199(15) 0.025(2) -0.0031(13) 0.0073(16) -0.0035(13)
C20 0.040(2) 0.0324(18) 0.0281(16) -0.0023(12) -0.0008(15) -0.0076(16)
C21 0.051(3) 0.055(2) 0.0248(13) -0.0054(15) 0.0027(17) -0.023(2)
C22 0.064(3) 0.048(3) 0.038(2) -0.0213(19) 0.0183(18) -0.024(2)
C23 0.063(2) 0.043(2) 0.052(2) -0.0240(15) 0.0189(17) -0.0038(18)
C24 0.0401(16) 0.041(2) 0.039(2) -0.0131(15) 0.0047(16) 0.0052(15)
C119 0.030(3) 0.028(3) 0.021(3) 0.000(2) -0.001(2) -0.008(2)
C120 0.054(5) 0.034(2) 0.041(4) 0.002(2) -0.012(3) 0.004(3)
C121 0.050(5) 0.050(4) 0.027(3) -0.003(2) -0.010(3) -0.009(3)
C122 0.045(3) 0.047(4) 0.045(3) -0.030(3) 0.012(2) -0.014(3)
C123 0.037(2) 0.042(3) 0.077(4) -0.033(3) -0.001(2) 0.002(2)
C124 0.0275(18) 0.037(3) 0.045(3) -0.019(2) -0.003(2) 0.0052(19)

loop_
_atom_type_symbol
_atom_type_scat_dispersion_real
_atom_type_scat_dispersion_imag
_atom_type_scat_Cromer_Mann_a1
_atom_type_scat_Cromer_Mann_b1
_atom_type_scat_Cromer_Mann_a2
_atom_type_scat_Cromer_Mann_b2
_atom_type_scat_Cromer_Mann_a3
_atom_type_scat_Cromer_Mann_b3
_atom_type_scat_Cromer_Mann_a4
_atom_type_scat_Cromer_Mann_b4
_atom_type_scat_Cromer_Mann_c
_atom_type_scat_source
C 0.0181 0.0091 2.3100 20.8439 1.0200 10.2075 1.5886 0.5687 0.8650 51.6512 0.2156 'International Tables Vol C 4.2.6.8 and 6.1.1.4'
H 0.0000 0.0000 0.4930 10.5109 0.3229 26.1257 0.1402 3.1424 0.0408 57.7998 0.0030 'International Tables Vol C 4.2.6.8 and 6.1.1.4'
N 0.0311 0.0180 12.2126 0.0057 3.1322 9.8933 2.0125 28.9975 1.1663 0.5826 -11.5290 'International Tables Vol C 4.2.6.8 and 6.1.1.4'
O 0.0492 0.0322 3.0485 13.2771 2.2868 5.7011 1.5463 0.3239 0.8670 32.9089 0.2508 'International Tables Vol C 4.2.6.8 and 6.1.1.4'

loop_
_geom_angle_atom_site_label_1
_geom_angle_atom_site_label_2
_geom_angle_atom_site_label_3
_geom_angle
_geom_angle_publ_flag
C2 O1 H1 110.6(14) no
C3 O2 H2 107.7(14) no
C5 O4 C6 109.87(9) yes
C9 O5 H5 109.5(16) no
C10 O6 C11 112.27(13) yes
C8 O7 C18 114.30(9) yes
H8 O8 H9 109.7 no
C1 N1 C4 111.27(9) yes
C1 N1 C5 110.15(10) yes
C4 N1 C5 121.31(12) yes
N1 C1 C2 102.13(10) yes
N1 C1 C6 101.37(9) yes
C2 C1 C6 124.13(10) yes
N1 C1 H11 109.5 no
C2 C1 H11 110.0 no
C6 C1 H11 108.5 no
C1 C2 O1 109.75(9) yes
C1 C2 C3 100.06(10) yes
O1 C2 C3 110.52(10) yes
C1 C2 H21 113.9 no
O1 C2 H21 111.5 no
C3 C2 H21 110.6 no
C2 C3 O2 113.70(10) yes
C2 C3 C4 104.35(9) yes
O2 C3 C4 109.77(11) yes
C2 C3 H31 108.7 no
O2 C3 H31 111.0 no
C4 C3 H31 109.0 no
C3 C4 N1 102.47(10) yes
C3 C4 C7 113.64(12) yes
N1 C4 C7 111.68(12) yes
C3 C4 H41 109.1 no
N1 C4 H41 108.8 no
C7 C4 H41 110.8 no
N1 C5 O4 110.54(12) yes
N1 C5 O3 127.42(12) yes
O4 C5 O3 122.03(11) yes
C1 C6 O4 103.93(9) yes
C1 C6 C8 120.35(9) yes
O4 C6 C8 108.53(9) yes
C1 C6 H61 109.3 no
O4 C6 H61 105.2 no
C8 C6 H61 108.5 no
C4 C7 H71 108.9 no
C4 C7 H72 109.2 no
H71 C7 H72 108.4 no
C4 C7 H73 110.1 no
H71 C7 H73 109.7 no
H72 C7 H73 110.4 no
C6 C8 O7 107.38(9) yes
C6 C8 C9 111.21(10) yes
O7 C8 C9 107.40(9) yes
C6 C8 H81 111.5 no
O7 C8 H81 110.6 no
C9 C8 H81 108.7 no
C8 C9 O5 107.69(10) yes
C8 C9 C10 112.52(11) yes
O5 C9 C10 107.98(11) yes
C8 C9 H91 107.8 no
O5 C9 H91 111.9 no
C10 C9 H91 109.0 no
C9 C10 O6 109.27(11) yes
C9 C10 H101 110.6 no
O6 C10 H101 109.4 no
C9 C10 H102 110.0 no
O6 C10 H102 110.5 no
H101 C10 H102 107.2 no
O6 C11 C12 112.91(12) yes
O6 C11 H111 108.0 no
C12 C11 H111 113.7 no
O6 C11 H112 104.2 no
C12 C11 H112 108.5 no
H111 C11 H112 109.0 no
C11 C12 C13 120.65(15) yes
C11 C12 C17 120.40(15) yes
C13 C12 C17 118.93(14) yes
C12 C13 C14 120.39(14) yes
C12 C13 H131 118.9 no
C14 C13 H131 120.7 no
C13 C14 C15 120.38(15) yes
C13 C14 H141 119.7 no
C15 C14 H141 119.9 no
C14 C15 C16 119.53(15) yes
C14 C15 H151 119.4 no
C16 C15 H151 121.1 no
C15 C16 C17 120.30(14) yes
C15 C16 H161 120.0 no
C17 C16 H161 119.7 no
C12 C17 C16 120.47(15) yes
C12 C17 H171 117.5 no
C16 C17 H171 122.0 no
O7 C18 C19 107.0(2) yes
O7 C18 C119 112.3(3) yes
O7 C18 H181 107.6 no
C19 C18 H181 107.3 no
C119 C18 H181 111.4 no
O7 C18 H182 109.8 no
C19 C18 H182 114.6 no
C119 C18 H182 105.4 no
H181 C18 H182 110.4 no
C18 C19 C20 122.2(4) yes
C18 C19 C24 117.8(5) yes
C20 C19 C24 120.0(4) yes
C19 C20 C21 119.6(4) yes
C19 C20 H201 120.2 no
C21 C20 H201 120.2 no
C20 C21 C22 120.1(5) yes
C20 C21 H211 120.0 no
C22 C21 H211 119.9 no
C21 C22 C23 120.3(4) yes
C21 C22 H221 119.9 no
C23 C22 H221 119.8 no
C22 C23 C24 120.0(4) yes
C22 C23 H231 120.0 no
C24 C23 H231 120.0 no
C23 C24 C19 120.1(4) yes
C23 C24 H241 119.9 no
C19 C24 H241 119.9 no
C18 C119 C120 120.9(6) yes
C18 C119 C124 120.5(6) yes
C120 C119 C124 118.6(6) yes
C119 C120 C121 120.3(6) yes
C119 C120 H1201 119.8 no
C121 C120 H1201 119.9 no
C120 C121 C122 120.7(6) yes
C120 C121 H1211 119.6 no
C122 C121 H1211 119.7 no
C121 C122 C123 119.1(6) yes
C121 C122 H1221 120.5 no
C123 C122 H1221 120.4 no
C122 C123 C124 121.4(5) yes
C122 C123 H1231 119.3 no
C124 C123 H1231 119.3 no
C123 C124 C119 119.9(5) yes
C123 C124 H1241 119.9 no
C119 C124 H1241 120.2 no

loop_
_geom_bond_atom_site_label_1
_geom_bond_atom_site_label_2
_geom_bond_distance
_geom_bond_publ_flag
O1 C2 1.4206(15) yes
O1 H1 0.82(2) no
O2 C3 1.4060(16) yes
O2 H2 0.89(2) no
O3 C5 1.2196(18) yes
O4 C5 1.3513(16) yes
O4 C6 1.4632(15) yes
O5 C9 1.4241(15) yes
O5 H5 0.85(2) no
O6 C10 1.4190(17) yes
O6 C11 1.4328(18) yes
O7 C8 1.4325(13) yes
O7 C18 1.4313(15) yes
O8 H8 0.828 no
O8 H9 0.827 no
N1 C1 1.4684(18) yes
N1 C4 1.4760(17) yes
N1 C5 1.3566(16) yes
C1 C2 1.5215(16) yes
C1 C6 1.5395(16) yes
C1 H11 0.983 no
C2 C3 1.5401(17) yes
C2 H21 0.990 no
C3 C4 1.5406(17) yes
C3 H31 0.974 no
C4 C7 1.5207(17) yes
C4 H41 0.992 no
C6 C8 1.5209(17) yes
C6 H61 0.977 no
C7 H71 0.965 no
C7 H72 0.965 no
C7 H73 0.986 no
C8 C9 1.5256(17) yes
C8 H81 0.979 no
C9 C10 1.516(2) yes
C9 H91 0.994 no
C10 H101 1.012 no
C10 H102 1.014 no
C11 C12 1.510(2) yes
C11 H111 0.979 no
C11 H112 0.986 no
C12 C13 1.383(2) yes
C12 C17 1.390(2) yes
C13 C14 1.387(2) yes
C13 H131 0.949 no
C14 C15 1.382(2) yes
C14 H141 0.951 no
C15 C16 1.377(2) yes
C15 H151 0.960 no
C16 C17 1.386(2) yes
C16 H161 0.937 no
C17 H171 0.937 no
C18 C19 1.504(5) yes
C18 C119 1.520(7) yes
C18 H181 0.975 no
C18 H182 0.968 no
C19 C20 1.383(6) yes
C19 C24 1.377(6) yes
C20 C21 1.384(6) yes
C20 H201 0.950 no
C21 C22 1.374(5) yes
C21 H211 0.950 no
C22 C23 1.374(6) yes
C22 H221 0.950 no
C23 C24 1.379(5) yes
C23 H231 0.950 no
C24 H241 0.950 no
C119 C120 1.397(8) yes
C119 C124 1.383(8) yes
C120 C121 1.398(8) yes
C120 H1201 0.950 no
C121 C122 1.368(7) yes
C121 H1211 0.950 no
C122 C123 1.371(7) yes
C122 H1221 0.950 no
C123 C124 1.397(6) yes
C123 H1231 0.950 no
C124 H1241 0.950 no

loop_
_geom_contact_atom_site_label_1
_geom_contact_atom_site_label_2
_geom_contact_distance
_geom_contact_site_symmetry_2
_geom_contact_publ_flag
O1 O2 2.7925(14) . no
O1 O5 2.7557(15) 1_455 no
O1 N1 2.8523(13) . no
O1 C5 3.1544(14) . no
O1 C8 3.1184(15) . no
O1 O3 2.7455(13) 3_545 no
O2 C124 3.342(6) 3_545 no
O2 O7 2.8972(13) 3_645 no
O3 O8 2.755(3) 3_555 no
O4 C18 3.0775(16) . no
O4 C2 3.3756(14) 3_655 no
O4 O7 2.8035(13) . no
O4 O5 3.0850(14) 1_455 no
O5 C18 3.4036(17) 1_655 no
O5 C5 3.3614(17) 1_655 no
O5 O7 2.7428(14) . no
O6 O8 2.820(3) . no
O7 C3 3.3318(15) 3_655 no
O8 C11 3.155(4) . no
O8 C7 3.345(4) 3_545 no
C2 C9 3.5141(18) . no
C7 C122 3.593(7) 3_645 no
C15 C120 3.591(8) . no
C16 C120 3.543(8) . no

loop_
_geom_hbond_atom_site_label_D
_geom_hbond_atom_site_label_H
_geom_hbond_atom_site_label_A
_geom_hbond_site_symmetry_A
_geom_hbond_angle_DHA
_geom_hbond_distance_DH
_geom_hbond_distance_HA
_geom_hbond_distance_DA
_geom_hbond_publ_flag
O1 H1 O3 3_545 157.9(19) 0.82(2) 1.96(2) 2.746(5) yes
O2 H2 O7 3_645 159.4(20) 0.89(2) 2.05(2) 2.897(5) yes
O5 H5 O1 1_655 174(2) 0.85(2) 1.91(2) 2.756(5) yes
O8 H8 O6 . 167 0.83 2.01 2.820(5) yes
O8 H9 O3 3_545 173 0.83 1.93 2.755(5) yes

loop_
_geom_torsion_atom_site_label_1
_geom_torsion_atom_site_label_2
_geom_torsion_atom_site_label_3
_geom_torsion_atom_site_label_4
_geom_torsion
_geom_torsion_publ_flag
C6 O4 C5 O3 178.63(11) no
C6 O4 C5 N1 -2.46(13) no
C5 O4 C6 C1 -10.32(12) no
C5 O4 C6 C8 -139.52(10) no
C11 O6 C10 C9 -177.67(11) no
C10 O6 C11 C12 76.82(19) no
C18 O7 C8 C6 101.08(11) no
C18 O7 C8 C9 -139.23(10) no
C8 O7 C18 C19 168.4(2) no
C4 N1 C1 C2 -28.93(13) no
C4 N1 C1 C6 -157.88(10) no
C5 N1 C1 C2 108.57(11) no
C5 N1 C1 C6 -20.38(12) no
C1 N1 C4 C3 2.74(14) no
C1 N1 C4 C7 -119.26(15) no
C5 N1 C4 C3 -129.31(12) no
C5 N1 C4 C7 108.69(16) no
C1 N1 C5 O3 -165.90(12) no
C1 N1 C5 O4 15.26(13) no
C4 N1 C5 O3 -33.38(18) no
C4 N1 C5 O4 147.78(10) no
N1 C1 C2 O1 -74.14(12) no
N1 C1 C2 C3 42.07(11) no
C6 C1 C2 O1 38.77(15) no
C6 C1 C2 C3 154.98(11) no
N1 C1 C6 O4 17.74(11) no
N1 C1 C6 C8 139.37(10) no
C2 C1 C6 O4 -95.53(12) no
C2 C1 C6 C8 26.09(17) no
O1 C2 C3 O2 -45.40(13) no
O1 C2 C3 C4 74.17(12) no
C1 C2 C3 O2 -161.04(10) no
C1 C2 C3 C4 -41.47(12) no
O2 C3 C4 N1 146.61(11) no
O2 C3 C4 C7 -92.73(17) no
C2 C3 C4 N1 24.41(13) no
C2 C3 C4 C7 145.07(15) no
O4 C6 C8 O7 -62.35(11) no
O4 C6 C8 C9 -179.58(9) no
C1 C6 C8 O7 178.30(10) no
C1 C6 C8 C9 61.07(13) no
O7 C8 C9 O5 -59.49(13) no
O7 C8 C9 C10 59.39(12) no
C6 C8 C9 O5 57.73(13) no
C6 C8 C9 C10 176.61(10) no
O5 C9 C10 O6 179.57(10) no
C8 C9 C10 O6 60.86(14) no
O6 C11 C12 C13 -122.44(17) no
O6 C11 C12 C17 59.2(2) no
C11 C12 C13 C14 -178.85(14) no
C17 C12 C13 C14 -0.5(2) no
C11 C12 C17 C16 179.46(15) no
C13 C12 C17 C16 1.1(2) no
C12 C13 C14 C15 -0.4(2) no
C13 C14 C15 C16 0.6(2) no
C14 C15 C16 C17 0.0(3) no
C15 C16 C17 C12 -0.9(3) no
O7 C18 C19 C20 -27.0(6) no
O7 C18 C19 C24 154.2(4) no
C18 C19 C20 C21 -178.3(4) no
C24 C19 C20 C21 0.5(8) no
C18 C19 C24 C23 177.3(4) no
C20 C19 C24 C23 -1.6(7) no
C19 C20 C21 C22 0.7(8) no
C20 C21 C22 C23 -0.7(7) no
C21 C22 C23 C24 -0.5(7) no
C22 C23 C24 C19 1.6(6) no
